data_4346609
loop_
_publ_author_name
'Zhang, Yan'
'Guo, Zhen'
'Xie, Shuang'
'Li, Hui-Li'
'Zhu, Wen-Hua'
'Liu, Li'
'Dong, Xun-Qing'
'He, Wei-Xun'
'Ren, Jin-Chao'
'Liu, Ling-Zhi'
'Powell, Annie K.'

_publ_section_title
;
 Tuning the Origin of Magnetic Relaxation by Substituting the 3d or
 Rare-Earth Ions into Three Isostructural Cyano-Bridged 3d-4f
 Heterodinuclear Compounds.
;
_journal_issue 21
_journal_name_full 'Inorganic chemistry'
_journal_page_first 10316
_journal_page_last 10322
_journal_paper_doi 10.1021/acs.inorgchem.5b01763
_journal_volume 54
_journal_year 2015
_chemical_formula_moiety 'C9 H15 Co0.5 Dy0.5 N4 O4'
_chemical_formula_sum 'C9 H15 Co0.5 Dy0.5 N4 O4'
_chemical_formula_weight 353.96
_chemical_name_common '[DyCo(CN)6](hep)2(H2O)4,14Jun16d'
_space_group_crystal_system monoclinic
_space_group_IT_number 15
_space_group_name_Hall '-C 2yc'
_space_group_name_H-M_alt 'C 1 2/c 1'
_atom_sites_solution_hydrogens mixed
_atom_sites_solution_primary direct
_atom_sites_solution_secondary difmap
_audit_creation_date 2015-06-11
_audit_creation_method
;
Olex2 1.2
(compiled 2015.01.26 svn.r3150 for OlexSys, GUI svn.r4998)
;
_cell_angle_alpha 90
_cell_angle_beta 109.400(2)
_cell_angle_gamma 90
_cell_formula_units_Z 8
_cell_length_a 14.1741(6)
_cell_length_b 12.9082(6)
_cell_length_c 15.2619(7)
_cell_measurement_reflns_used 5077
_cell_measurement_temperature 296(2)
_cell_measurement_theta_max 26.3831
_cell_measurement_theta_min 3.1557
_cell_volume 2633.8(2)
_computing_cell_refinement 'SAINT v8.34A (Bruker, 2013)'
_computing_data_collection 'APEX2 (Bruker, 2005)'
_computing_data_reduction 'SAINT v8.34A (Bruker, 2013)'
_computing_molecular_graphics 'Olex2 (Dolomanov et al., 2009)'
_computing_publication_material 'Olex2 (Dolomanov et al., 2009)'
_computing_structure_refinement 'ShelXL (Sheldrick, 2008)'
_computing_structure_solution 'ShelXS (Sheldrick, 2008)'
_diffrn_ambient_temperature 296.6
_diffrn_measured_fraction_theta_full 0.988
_diffrn_measured_fraction_theta_max 0.969
_diffrn_measurement_device_type 'CCD area detector'
_diffrn_measurement_method 'phi and omega scans'
_diffrn_radiation_monochromator graphite
_diffrn_radiation_type MoK\a
_diffrn_radiation_wavelength 0.71073
_diffrn_reflns_av_R_equivalents 0.0421
_diffrn_reflns_av_unetI/netI 0.0402
_diffrn_reflns_Laue_measured_fraction_full 0.988
_diffrn_reflns_Laue_measured_fraction_max 0.969
_diffrn_reflns_limit_h_max 17
_diffrn_reflns_limit_h_min -17
_diffrn_reflns_limit_k_max 16
_diffrn_reflns_limit_k_min -16
_diffrn_reflns_limit_l_max 19
_diffrn_reflns_limit_l_min -16
_diffrn_reflns_number 7844
_diffrn_reflns_point_group_measured_fraction_full 0.988
_diffrn_reflns_point_group_measured_fraction_max 0.969
_diffrn_reflns_theta_full 25.242
_diffrn_reflns_theta_max 26.382
_diffrn_reflns_theta_min 3.156
_diffrn_source 'fine-focus sealed tube'
_exptl_absorpt_coefficient_mu 3.501
_exptl_absorpt_correction_T_max 0.472
_exptl_absorpt_correction_T_min 0.393
_exptl_absorpt_correction_type multi-scan
_exptl_absorpt_process_details 'SADABS; Bruker, 2000'
_exptl_crystal_colour colorless
_exptl_crystal_density_diffrn 1.785
_exptl_crystal_description block
_exptl_crystal_F_000 1404
_exptl_crystal_size_max 0.25
_exptl_crystal_size_mid 0.22
_exptl_crystal_size_min 0.21
_refine_diff_density_max 0.809
_refine_diff_density_min -0.858
_refine_diff_density_rms 0.122
_refine_ls_extinction_coef 0.00221(9)
_refine_ls_extinction_expression Fc^*^=kFc[1+0.001xFc^2^\l^3^/sin(2\q)]^-1/4^
_refine_ls_extinction_method SHELXL
_refine_ls_goodness_of_fit_ref 1.092
_refine_ls_hydrogen_treatment mixed
_refine_ls_matrix_type full
_refine_ls_number_parameters 187
_refine_ls_number_reflns 2608
_refine_ls_number_restraints 7
_refine_ls_restrained_S_all 1.092
_refine_ls_R_factor_all 0.0385
_refine_ls_R_factor_gt 0.0288
_refine_ls_shift/su_max 0.000
_refine_ls_shift/su_mean 0.000
_refine_ls_structure_factor_coef Fsqd
_refine_ls_weighting_details 'w=1/[\s^2^(Fo^2^)+(0.0188P)^2^+8.4491P] where P=(Fo^2^+2Fc^2^)/3'
_refine_ls_weighting_scheme calc
_refine_ls_wR_factor_gt 0.0566
_refine_ls_wR_factor_ref 0.0598
_reflns_Friedel_coverage 0.000
_reflns_number_gt 2240
_reflns_number_total 2608
_reflns_threshold_expression 'I > 2\s(I)'
_cod_data_source_file ic5b01763_si_003.cif
_cod_data_source_block a
_cod_original_formula_sum 'C9 H15 Co0.50 Dy0.50 N4 O4'
_cod_database_code 4346609
_shelxl_version_number 2014/6
_shelx_space_group_comment
;
The symmetry employed for this shelxl refinement is uniquely defined
by the following loop, which should always be used as a source of
symmetry information in preference to the above space-group names.
They are only intended as comments.
;
_shelx_estimated_absorpt_t_max 0.475
_shelx_estimated_absorpt_t_min 0.400
_olex2_refinement_description
;
1. Fixed Uiso
 At 1.2 times of:
  All C(H,H) groups
2. Restrained distances
 O4-H4
 0.96 with sigma of 0.02
 O2-H2B = O2-H2A
 0.96 with sigma of 0.02
 H2B-H2A
 1.52 with sigma of 0.02
 O3-H3A = O3-H3B
 0.96 with sigma of 0.02
 H3A-H3B
 1.52 with sigma of 0.02
3.a Secondary CH2 refined with riding coordinates:
 C6(H6A,H6B), C7(H7A,H7B), C8(H8A,H8B), C9(H9A,H9B), C10(H10A,H10B)
;
_olex2_submission_special_instructions 'No special instructions were received'

loop_
_space_group_symop_operation_xyz
'x, y, z'
'-x, y, -z+1/2'
'x+1/2, y+1/2, z'
'-x+1/2, y+1/2, -z+1/2'
'-x, -y, -z'
'x, -y, z-1/2'
'-x+1/2, -y+1/2, -z'
'x+1/2, -y+1/2, z-1/2'

loop_
_atom_site_label
_atom_site_type_symbol
_atom_site_fract_x
_atom_site_fract_y
_atom_site_fract_z
_atom_site_U_iso_or_equiv
_atom_site_adp_type
_atom_site_occupancy
_atom_site_site_symmetry_order
_atom_site_calc_flag
_atom_site_refinement_flags_posn
_atom_site_refinement_flags_adp
_atom_site_refinement_flags_occupancy
Dy1 Dy 0.0000 0.81983(2) 0.7500 0.01813(11) Uani 1 2 d S T P
Co1 Co 0.0000 1.24688(5) 0.7500 0.01699(18) Uani 1 2 d S T P
C1 C 0.0000 1.1003(4) 0.7500 0.0214(12) Uani 1 2 d S T P
C2 C 0.0005(3) 1.2453(3) 0.6256(3) 0.0238(9) Uani 1 1 d . . .
C3 C -0.1421(3) 1.2515(3) 0.7058(3) 0.0260(9) Uani 1 1 d . . .
C4 C 0.0000 1.3928(4) 0.7500 0.0168(11) Uani 1 2 d S T P
C5 C -0.2145(3) 0.9361(3) 0.6113(3) 0.0275(9) Uani 1 1 d . . .
C6 C -0.3030(4) 0.9564(5) 0.6406(4) 0.0562(15) Uani 1 1 d . . .
H6A H -0.3412 0.8934 0.6378 0.067 Uiso 1 1 calc R . .
H6B H -0.2824 0.9832 0.7035 0.067 Uiso 1 1 calc R . .
C7 C -0.3624(4) 1.0332(5) 0.5748(5) 0.076(2) Uani 1 1 d . . .
H7A H -0.3757 1.0924 0.6079 0.091 Uiso 1 1 calc R . .
H7B H -0.4258 1.0033 0.5374 0.091 Uiso 1 1 calc R . .
C8 C -0.3043(4) 1.0657(4) 0.5145(4) 0.0481(13) Uani 1 1 d . . .
H8A H -0.3429 1.0559 0.4494 0.058 Uiso 1 1 calc R . .
H8B H -0.2849 1.1380 0.5248 0.058 Uiso 1 1 calc R . .
C9 C -0.1407(4) 0.9995(4) 0.4984(3) 0.0430(12) Uani 1 1 d . . .
H9A H -0.0838 0.9587 0.5351 0.052 Uiso 1 1 calc R . .
H9B H -0.1181 1.0701 0.4966 0.052 Uiso 1 1 calc R . .
C10 C -0.1787(4) 0.9571(4) 0.4014(4) 0.0493(13) Uani 1 1 d . . .
H10A H -0.2333 0.9999 0.3634 0.059 Uiso 1 1 calc R . .
H10B H -0.1256 0.9587 0.3744 0.059 Uiso 1 1 calc R . .
N1 N 0.0000 1.0112(4) 0.7500 0.0330(13) Uani 1 2 d S T P
N2 N 0.0031(3) 1.2422(3) 0.5514(3) 0.0376(10) Uani 1 1 d . . .
N3 N -0.2273(3) 1.2607(3) 0.6799(3) 0.0442(11) Uani 1 1 d . . .
N4 N 0.0000 1.4810(4) 0.7500 0.0453(15) Uani 1 2 d S T P
N5 N -0.2164(3) 0.9980(3) 0.5426(2) 0.0316(8) Uani 1 1 d . . .
O1 O -0.1477(2) 0.8700(2) 0.6470(2) 0.0380(8) Uani 1 1 d . . .
O2 O -0.0748(2) 0.8070(2) 0.8626(2) 0.0309(7) Uani 1 1 d D . .
O3 O -0.0902(2) 0.6726(2) 0.6789(3) 0.0483(9) Uani 1 1 d D . .
O4 O -0.2125(3) 0.8538(3) 0.4022(3) 0.0572(11) Uani 1 1 d D . .
H2A H -0.045(3) 0.785(4) 0.9244(18) 0.058(16) Uiso 1 1 d D . .
H2B H -0.1440(16) 0.794(5) 0.846(4) 0.10(2) Uiso 1 1 d D . .
H3A H -0.1603(15) 0.668(4) 0.653(4) 0.08(2) Uiso 1 1 d D . .
H3B H -0.065(4) 0.605(2) 0.695(5) 0.11(3) Uiso 1 1 d D . .
H4 H -0.158(3) 0.808(4) 0.418(5) 0.10(2) Uiso 1 1 d D . .

loop_
_atom_site_aniso_label
_atom_site_aniso_U_11
_atom_site_aniso_U_22
_atom_site_aniso_U_33
_atom_site_aniso_U_23
_atom_site_aniso_U_13
_atom_site_aniso_U_12
Dy1 0.01707(15) 0.01470(15) 0.02120(15) 0.000 0.00445(11) 0.000
Co1 0.0164(4) 0.0129(4) 0.0195(4) 0.000 0.0031(3) 0.000
C1 0.020(3) 0.025(3) 0.017(3) 0.000 0.002(2) 0.000
C2 0.022(2) 0.021(2) 0.025(2) 0.0003(17) 0.0032(19) 0.0009(16)
C3 0.023(2) 0.030(2) 0.024(2) -0.0030(17) 0.0056(19) 0.0008(17)
C4 0.017(3) 0.013(3) 0.017(3) 0.000 0.002(2) 0.000
C5 0.026(2) 0.019(2) 0.029(2) 0.0003(18) -0.0017(19) -0.0008(17)
C6 0.045(3) 0.075(4) 0.053(3) 0.013(3) 0.022(3) 0.016(3)
C7 0.043(3) 0.074(4) 0.116(6) 0.033(4) 0.032(4) 0.033(3)
C8 0.054(3) 0.037(3) 0.040(3) 0.008(2) -0.003(3) 0.021(2)
C9 0.040(3) 0.044(3) 0.042(3) 0.005(2) 0.009(2) -0.016(2)
C10 0.046(3) 0.058(3) 0.044(3) 0.001(3) 0.015(3) -0.002(3)
N1 0.036(3) 0.013(3) 0.044(3) 0.000 0.005(3) 0.000
N2 0.044(2) 0.045(3) 0.024(2) -0.0028(18) 0.0112(19) 0.0015(19)
N3 0.022(2) 0.059(3) 0.049(3) -0.009(2) 0.009(2) 0.0033(19)
N4 0.059(4) 0.016(3) 0.060(4) 0.000 0.018(3) 0.000
N5 0.029(2) 0.0289(19) 0.031(2) 0.0074(17) 0.0029(17) 0.0038(16)
O1 0.0281(17) 0.0325(17) 0.0418(19) 0.0122(15) -0.0040(15) 0.0061(14)
O2 0.0228(15) 0.0457(19) 0.0244(15) 0.0063(15) 0.0081(13) -0.0017(14)
O3 0.0285(18) 0.0217(17) 0.073(3) -0.0064(18) -0.0125(17) -0.0023(15)
O4 0.030(2) 0.055(2) 0.082(3) -0.025(2) 0.012(2) -0.0022(18)

loop_
_atom_type_symbol
_atom_type_description
_atom_type_scat_dispersion_real
_atom_type_scat_dispersion_imag
_atom_type_scat_source
C C 0.0033 0.0016 'International Tables Vol C Tables 4.2.6.8 and 6.1.1.4'
H H 0.0000 0.0000 'International Tables Vol C Tables 4.2.6.8 and 6.1.1.4'
N N 0.0061 0.0033 'International Tables Vol C Tables 4.2.6.8 and 6.1.1.4'
O O 0.0106 0.0060 'International Tables Vol C Tables 4.2.6.8 and 6.1.1.4'
Co Co 0.3494 0.9721 'International Tables Vol C Tables 4.2.6.8 and 6.1.1.4'
Dy Dy -0.1892 4.4098 'International Tables Vol C Tables 4.2.6.8 and 6.1.1.4'

loop_
_geom_angle_atom_site_label_1
_geom_angle_atom_site_label_2
_geom_angle_atom_site_label_3
_geom_angle
_geom_angle_site_symmetry_1
_geom_angle_site_symmetry_3
O1 Dy1 N1 73.31(8) . .
O1 Dy1 N1 73.30(8) 2_556 .
O1 Dy1 O1 146.61(16) . 2_556
O1 Dy1 O2 92.97(11) . 2_556
O1 Dy1 O2 89.39(11) . .
O1 Dy1 O2 92.97(11) 2_556 .
O1 Dy1 O2 89.39(11) 2_556 2_556
O1 Dy1 O3 70.94(11) 2_556 2_556
O1 Dy1 O3 142.39(12) . 2_556
O1 Dy1 O3 70.93(11) . .
O1 Dy1 O3 142.39(12) 2_556 .
O2 Dy1 N1 94.11(8) . .
O2 Dy1 N1 94.11(8) 2_556 .
O2 Dy1 O2 171.78(16) . 2_556
O2 Dy1 O3 88.39(13) 2_556 2_556
O2 Dy1 O3 84.95(13) . 2_556
O2 Dy1 O3 88.39(13) . .
O2 Dy1 O3 84.95(13) 2_556 .
O3 Dy1 N1 144.12(8) 2_556 .
O3 Dy1 N1 144.12(8) . .
O3 Dy1 O3 71.76(17) . 2_556
C1 Co1 C2 89.39(12) . 2_556
C1 Co1 C2 89.39(12) . .
C1 Co1 C3 91.81(13) . .
C1 Co1 C3 91.81(13) . 2_556
C2 Co1 C2 178.8(2) . 2_556
C2 Co1 C3 90.01(17) 2_556 .
C2 Co1 C3 90.03(17) 2_556 2_556
C2 Co1 C3 90.03(17) . .
C2 Co1 C3 90.01(17) . 2_556
C3 Co1 C3 176.4(3) 2_556 .
C4 Co1 C1 180.0 . .
C4 Co1 C2 90.61(12) . .
C4 Co1 C2 90.61(12) . 2_556
C4 Co1 C3 88.19(13) . .
C4 Co1 C3 88.19(13) . 2_556
N1 C1 Co1 180.0 . .
N2 C2 Co1 177.9(4) . .
N3 C3 Co1 175.9(4) . .
N4 C4 Co1 180.0 . .
N5 C5 C6 109.7(4) . .
O1 C5 C6 125.3(4) . .
O1 C5 N5 125.0(4) . .
C5 C6 H6A 110.7 . .
C5 C6 H6B 110.7 . .
H6A C6 H6B 108.8 . .
C7 C6 C5 105.3(4) . .
C7 C6 H6A 110.7 . .
C7 C6 H6B 110.7 . .
C6 C7 H7A 110.1 . .
C6 C7 H7B 110.1 . .
C6 C7 C8 107.9(4) . .
H7A C7 H7B 108.4 . .
C8 C7 H7A 110.1 . .
C8 C7 H7B 110.1 . .
C7 C8 H8A 111.0 . .
C7 C8 H8B 111.0 . .
H8A C8 H8B 109.0 . .
N5 C8 C7 104.0(4) . .
N5 C8 H8A 111.0 . .
N5 C8 H8B 111.0 . .
H9A C9 H9B 107.9 . .
C10 C9 H9A 109.2 . .
C10 C9 H9B 109.2 . .
N5 C9 H9A 109.2 . .
N5 C9 H9B 109.2 . .
N5 C9 C10 112.2(4) . .
C9 C10 H10A 109.6 . .
C9 C10 H10B 109.6 . .
H10A C10 H10B 108.1 . .
O4 C10 C9 110.2(4) . .
O4 C10 H10A 109.6 . .
O4 C10 H10B 109.6 . .
C1 N1 Dy1 180.0 . .
C5 N5 C8 112.8(4) . .
C5 N5 C9 124.0(4) . .
C9 N5 C8 123.1(4) . .
C5 O1 Dy1 152.7(3) . .
Dy1 O2 H2A 127(3) . .
Dy1 O2 H2B 120(3) . .
H2A O2 H2B 107(3) . .
Dy1 O3 H3A 126(3) . .
Dy1 O3 H3B 122(4) . .
H3A O3 H3B 108(3) . .
C10 O4 H4 110(4) . .

loop_
_geom_bond_atom_site_label_1
_geom_bond_atom_site_label_2
_geom_bond_distance
_geom_bond_site_symmetry_2
Dy1 N1 2.471(5) .
Dy1 O1 2.256(3) .
Dy1 O1 2.256(3) 2_556
Dy1 O2 2.306(3) 2_556
Dy1 O2 2.306(3) .
Dy1 O3 2.346(3) 2_556
Dy1 O3 2.346(3) .
Co1 C1 1.892(6) .
Co1 C2 1.900(4) .
Co1 C2 1.900(4) 2_556
Co1 C3 1.900(4) 2_556
Co1 C3 1.900(4) .
Co1 C4 1.884(5) .
C1 N1 1.150(7) .
C2 N2 1.147(5) .
C3 N3 1.146(5) .
C4 N4 1.139(7) .
C5 C6 1.488(6) .
C5 N5 1.312(5) .
C5 O1 1.255(5) .
C6 H6A 0.9700 .
C6 H6B 0.9700 .
C6 C7 1.462(8) .
C7 H7A 0.9700 .
C7 H7B 0.9700 .
C7 C8 1.484(8) .
C8 H8A 0.9700 .
C8 H8B 0.9700 .
C8 N5 1.465(6) .
C9 H9A 0.9700 .
C9 H9B 0.9700 .
C9 C10 1.501(7) .
C9 N5 1.445(6) .
C10 H10A 0.9700 .
C10 H10B 0.9700 .
C10 O4 1.418(6) .
O2 H2A 0.941(19) .
O2 H2B 0.944(19) .
O3 H3A 0.941(19) .
O3 H3B 0.946(19) .
O4 H4 0.94(2) .

loop_
_geom_hbond_atom_site_label_D
_geom_hbond_atom_site_label_H
_geom_hbond_atom_site_label_A
_geom_hbond_distance_DH
_geom_hbond_distance_HA
_geom_hbond_distance_DA
_geom_hbond_angle_DHA
_geom_hbond_site_symmetry_A
O2 H2A N2 0.941(19) 1.86(2) 2.795(5) 171(5) 6_576
O2 H2B N3 0.944(19) 1.78(2) 2.726(5) 176(5) 4_446
O3 H3A O4 0.941(19) 1.74(2) 2.678(5) 173(6) 7_466
O3 H3B N4 0.946(19) 1.89(2) 2.829(6) 169(6) 1_545
O4 H4 N2 0.94(2) 2.19(3) 3.075(5) 158(6) 5_576
